data_4106872
loop_
_publ_author_name
'Weidong Rao'
'Dewi Susanti'
'Philip Wai Hong Chan'

_publ_section_title
;
 Gold-Catalyzed Tandem 1,3-Migration/[2 + 2] Cycloaddition of 1,7-Enyne
 Benzoates to Azabicyclo[4.2.0]oct-5-enes
;
_journal_name_full 'Journal of the American Chemical Society'
_journal_page_first 15248
_journal_page_last 15251
_journal_paper_doi 10.1021/ja2052304
_journal_volume 133
_journal_year 2011
_chemical_formula_moiety 'C34 H46 Au F6 N4 Sb, C H2 Cl2'
_chemical_formula_sum 'C35 H48 Au Cl2 F6 N4 Sb'
_chemical_formula_weight 1028.39
_chemical_name_systematic
; 
 ? 
;
_space_group_IT_number 7
_symmetry_cell_setting monoclinic
_symmetry_space_group_name_Hall 'P -2yc'
_symmetry_space_group_name_H-M 'P 1 c 1'
_atom_sites_solution_hydrogens geom
_atom_sites_solution_primary direct
_atom_sites_solution_secondary difmap
_audit_creation_method SHELXL-97
_cell_angle_alpha 90.00
_cell_angle_beta 91.738(3)
_cell_angle_gamma 90.00
_cell_formula_units_Z 4
_cell_length_a 22.6739(18)
_cell_length_b 11.2846(9)
_cell_length_c 15.9956(12)
_cell_measurement_reflns_used 8420
_cell_measurement_temperature 103(2)
_cell_measurement_theta_max 25.95
_cell_measurement_theta_min 2.55
_cell_volume 4090.8(6)
_computing_cell_refinement 'Bruker SAINT'
_computing_data_collection 'Bruker APEX2'
_computing_data_reduction 'Bruker SAINT'
_computing_molecular_graphics 'Bruker SHELXTL'
_computing_publication_material 'Bruker SHELXTL'
_computing_structure_refinement 'SHELXL-97 (Sheldrick, 2008)'
_computing_structure_solution 'SHELXS-97 (Sheldrick, 2008)'
_diffrn_ambient_temperature 103(2)
_diffrn_measured_fraction_theta_full 0.989
_diffrn_measured_fraction_theta_max 0.989
_diffrn_measurement_device_type 'Bruker APEX-II CCD'
_diffrn_measurement_method '\f and \w scans'
_diffrn_radiation_monochromator graphite
_diffrn_radiation_source 'fine-focus sealed tube'
_diffrn_radiation_type MoK\a
_diffrn_radiation_wavelength 0.71073
_diffrn_reflns_av_R_equivalents 0.0567
_diffrn_reflns_av_sigmaI/netI 0.0818
_diffrn_reflns_limit_h_max 30
_diffrn_reflns_limit_h_min -30
_diffrn_reflns_limit_k_max 15
_diffrn_reflns_limit_k_min -14
_diffrn_reflns_limit_l_max 21
_diffrn_reflns_limit_l_min -18
_diffrn_reflns_number 36059
_diffrn_reflns_theta_full 28.41
_diffrn_reflns_theta_max 28.41
_diffrn_reflns_theta_min 1.80
_exptl_absorpt_coefficient_mu 4.429
_exptl_absorpt_correction_T_max 0.4712
_exptl_absorpt_correction_T_min 0.2703
_exptl_absorpt_correction_type multi-scan
_exptl_absorpt_process_details sadabs
_exptl_crystal_colour colourless
_exptl_crystal_density_diffrn 1.670
_exptl_crystal_description block
_exptl_crystal_F_000 2016
_exptl_crystal_size_max 0.40
_exptl_crystal_size_mid 0.30
_exptl_crystal_size_min 0.20
_refine_diff_density_max 5.529
_refine_diff_density_min -1.826
_refine_diff_density_rms 0.253
_refine_ls_abs_structure_details 'Flack H D (1983), Acta Cryst. A39, 876-881'
_refine_ls_abs_structure_Flack 0.480(8)
_refine_ls_extinction_method none
_refine_ls_goodness_of_fit_ref 1.051
_refine_ls_hydrogen_treatment constr
_refine_ls_matrix_type full
_refine_ls_number_parameters 1028
_refine_ls_number_reflns 16887
_refine_ls_number_restraints 774
_refine_ls_restrained_S_all 1.036
_refine_ls_R_factor_all 0.0805
_refine_ls_R_factor_gt 0.0641
_refine_ls_shift/su_max 0.002
_refine_ls_shift/su_mean 0.000
_refine_ls_structure_factor_coef Fsqd
_refine_ls_weighting_details 'calc w=1/[\s^2^(Fo^2^)+(0.0969P)^2^+14.4830P] where P=(Fo^2^+2Fc^2^)/3'
_refine_ls_weighting_scheme calc
_refine_ls_wR_factor_gt 0.1606
_refine_ls_wR_factor_ref 0.1745
_reflns_number_gt 13932
_reflns_number_total 16887
_reflns_threshold_expression >2sigma(I)
_cod_data_source_file ja2052304_si_010.cif
_cod_data_source_block chan158
_cod_database_code 4106872

loop_
_symmetry_equiv_pos_as_xyz
'x, y, z'
'x, -y, z+1/2'

loop_
_atom_site_label
_atom_site_type_symbol
_atom_site_fract_x
_atom_site_fract_y
_atom_site_fract_z
_atom_site_U_iso_or_equiv
_atom_site_adp_type
_atom_site_occupancy
_atom_site_symmetry_multiplicity
_atom_site_calc_flag
_atom_site_refinement_flags
_atom_site_disorder_assembly
_atom_site_disorder_group
Au1 Au 0.45340(3) 0.61791(4) 0.50567(5) 0.02245(11) Uani 1 1 d . . .
Au2 Au 0.85289(3) 0.36693(4) 0.57094(5) 0.02875(14) Uani 1 1 d D . .
C1 C 0.3872(5) 0.7194(10) 0.4680(8) 0.019(2) Uani 1 1 d . B .
C2 C 0.2995(6) 0.8030(13) 0.4536(9) 0.032(3) Uani 1 1 d . . .
H2 H 0.2604 0.8258 0.4656 0.038 Uiso 1 1 calc R . .
C3 C 0.3319(6) 0.8386(13) 0.3871(10) 0.032(3) Uani 1 1 d . B .
H3 H 0.3191 0.8878 0.3419 0.039 Uiso 1 1 calc R . .
C4 C 0.3132(6) 0.6716(11) 0.5741(8) 0.025(3) Uani 1 1 d U . .
C5 C 0.2814(7) 0.5639(14) 0.5668(10) 0.041(4) Uani 1 1 d . A .
C6 C 0.2655(6) 0.5136(12) 0.4819(9) 0.039(4) Uani 1 1 d D . .
H6 H 0.2704 0.5778 0.4396 0.047 Uiso 0.52(6) 1 calc PR A 1
H6A H 0.2819 0.5643 0.4369 0.047 Uiso 0.48(6) 1 calc PR A 2
C7 C 0.3113(14) 0.416(3) 0.4653(19) 0.032(8) Uani 0.52(6) 1 d PDU A 1
H7A H 0.3501 0.4527 0.4586 0.047 Uiso 0.52(6) 1 calc PR A 1
H7B H 0.2998 0.3735 0.4140 0.047 Uiso 0.52(6) 1 calc PR A 1
H7C H 0.3131 0.3610 0.5125 0.047 Uiso 0.52(6) 1 calc PR A 1
C8 C 0.2065(14) 0.453(5) 0.464(3) 0.068(11) Uani 0.52(6) 1 d PDU A 1
H8A H 0.2075 0.3724 0.4868 0.101 Uiso 0.52(6) 1 calc PR A 1
H8B H 0.1992 0.4487 0.4030 0.101 Uiso 0.52(6) 1 calc PR A 1
H8C H 0.1749 0.4981 0.4892 0.101 Uiso 0.52(6) 1 calc PR A 1
C7A C 0.288(2) 0.388(3) 0.476(3) 0.053(10) Uani 0.48(6) 1 d PDU A 2
H7A1 H 0.3238 0.3795 0.5117 0.080 Uiso 0.48(6) 1 calc PR A 2
H7A2 H 0.2981 0.3715 0.4176 0.080 Uiso 0.48(6) 1 calc PR A 2
H7A3 H 0.2580 0.3329 0.4935 0.080 Uiso 0.48(6) 1 calc PR A 2
C8A C 0.1979(9) 0.502(4) 0.470(2) 0.043(9) Uani 0.48(6) 1 d PDU A 2
H8A1 H 0.1846 0.4299 0.4985 0.065 Uiso 0.48(6) 1 calc PR A 2
H8A2 H 0.1874 0.4968 0.4104 0.065 Uiso 0.48(6) 1 calc PR A 2
H8A3 H 0.1787 0.5711 0.4944 0.065 Uiso 0.48(6) 1 calc PR A 2
C9 C 0.2597(7) 0.5143(13) 0.6369(10) 0.041(4) Uani 1 1 d . . .
H9 H 0.2350 0.4464 0.6331 0.049 Uiso 1 1 calc R A .
C10 C 0.2742(7) 0.5647(11) 0.7149(10) 0.035(3) Uani 1 1 d . A .
H10 H 0.2603 0.5288 0.7642 0.042 Uiso 1 1 calc R . .
C11 C 0.3098(7) 0.6700(14) 0.7213(10) 0.044(4) Uani 1 1 d . . .
H11 H 0.3193 0.7034 0.7745 0.052 Uiso 1 1 calc R A .
C12 C 0.3302(6) 0.7221(10) 0.6496(8) 0.023(3) Uani 1 1 d . A .
C13 C 0.3704(7) 0.8296(13) 0.6604(10) 0.040(3) Uani 1 1 d . . .
H13 H 0.3775 0.8599 0.6029 0.048 Uiso 1 1 calc R A .
C14 C 0.4293(8) 0.8021(17) 0.6984(10) 0.049(4) Uani 1 1 d . A .
H14A H 0.4508 0.7502 0.6609 0.074 Uiso 1 1 calc R . .
H14B H 0.4245 0.7622 0.7522 0.074 Uiso 1 1 calc R . .
H14C H 0.4514 0.8759 0.7073 0.074 Uiso 1 1 calc R . .
C15 C 0.3382(8) 0.9311(13) 0.7073(12) 0.053(4) Uani 1 1 d . A .
H15A H 0.3590 1.0061 0.6990 0.079 Uiso 1 1 calc R . .
H15B H 0.3378 0.9129 0.7672 0.079 Uiso 1 1 calc R . .
H15C H 0.2976 0.9381 0.6851 0.079 Uiso 1 1 calc R . .
C16 C 0.4342(5) 0.8222(11) 0.3526(8) 0.022(3) Uani 1 1 d . B .
C17 C 0.4681(6) 0.9196(12) 0.3766(8) 0.027(3) Uani 1 1 d . . .
C18 C 0.4548(7) 0.9917(12) 0.4564(9) 0.032(3) Uani 1 1 d U . .
H18 H 0.4190 0.9559 0.4812 0.038 Uiso 1 1 calc R . .
C19 C 0.4395(10) 1.1201(12) 0.4337(13) 0.049(5) Uani 1 1 d . . .
H19A H 0.4064 1.1212 0.3928 0.073 Uiso 1 1 calc R . .
H19B H 0.4739 1.1585 0.4097 0.073 Uiso 1 1 calc R . .
H19C H 0.4283 1.1629 0.4842 0.073 Uiso 1 1 calc R . .
C20 C 0.5061(7) 0.9797(14) 0.5222(10) 0.041(4) Uani 1 1 d . . .
H20A H 0.5375 1.0356 0.5090 0.061 Uiso 1 1 calc R . .
H20B H 0.5216 0.8987 0.5212 0.061 Uiso 1 1 calc R . .
H20C H 0.4915 0.9971 0.5779 0.061 Uiso 1 1 calc R . .
C21 C 0.5141(6) 0.9519(11) 0.3290(8) 0.027(3) Uani 1 1 d . . .
H21 H 0.5374 1.0187 0.3445 0.032 Uiso 1 1 calc R . .
C22 C 0.5271(7) 0.8879(13) 0.2580(9) 0.029(3) Uani 1 1 d . . .
H22 H 0.5598 0.9108 0.2261 0.035 Uiso 1 1 calc R . .
C23 C 0.4949(6) 0.7954(12) 0.2336(8) 0.029(3) Uani 1 1 d . B .
H23 H 0.5045 0.7553 0.1836 0.035 Uiso 1 1 calc R . .
C24 C 0.4482(6) 0.7559(12) 0.2781(8) 0.026(3) Uani 1 1 d D . .
C25 C 0.420(3) 0.637(3) 0.255(3) 0.029(7) Uani 0.38(9) 1 d PDU B 1
H25 H 0.3841 0.6309 0.2886 0.035 Uiso 0.38(9) 1 calc PR B 1
C26 C 0.457(2) 0.526(4) 0.274(3) 0.024(9) Uani 0.38(9) 1 d PDU B 1
H26A H 0.4963 0.5347 0.2530 0.036 Uiso 0.38(9) 1 calc PR B 1
H26B H 0.4373 0.4568 0.2479 0.036 Uiso 0.38(9) 1 calc PR B 1
H26C H 0.4592 0.5135 0.3352 0.036 Uiso 0.38(9) 1 calc PR B 1
C27 C 0.399(3) 0.622(6) 0.163(3) 0.041(10) Uani 0.38(9) 1 d PDU B 1
H27A H 0.4332 0.6301 0.1267 0.062 Uiso 0.38(9) 1 calc PR B 1
H27B H 0.3698 0.6819 0.1488 0.062 Uiso 0.38(9) 1 calc PR B 1
H27C H 0.3822 0.5425 0.1556 0.062 Uiso 0.38(9) 1 calc PR B 1
C25A C 0.4062(14) 0.657(3) 0.2519(15) 0.034(5) Uani 0.62(9) 1 d PDU B 2
H25A H 0.3699 0.6589 0.2857 0.041 Uiso 0.62(9) 1 calc PR B 2
C26A C 0.4397(19) 0.541(2) 0.2649(19) 0.034(6) Uani 0.62(9) 1 d PDU B 2
H26D H 0.4787 0.5477 0.2404 0.051 Uiso 0.62(9) 1 calc PR B 2
H26E H 0.4176 0.4766 0.2376 0.051 Uiso 0.62(9) 1 calc PR B 2
H26F H 0.4443 0.5250 0.3249 0.051 Uiso 0.62(9) 1 calc PR B 2
C27A C 0.3904(14) 0.662(4) 0.1578(14) 0.031(6) Uani 0.62(9) 1 d PDU B 2
H27D H 0.4265 0.6721 0.1264 0.047 Uiso 0.62(9) 1 calc PR B 2
H27E H 0.3637 0.7284 0.1464 0.047 Uiso 0.62(9) 1 calc PR B 2
H27F H 0.3710 0.5876 0.1408 0.047 Uiso 0.62(9) 1 calc PR B 2
C28 C 0.5632(5) 0.5395(12) 0.6023(9) 0.032(3) Uani 1 1 d . . .
H28 H 0.5604 0.6162 0.6263 0.038 Uiso 1 1 calc R . .
C29 C 0.6069(6) 0.4675(15) 0.6297(9) 0.044(4) Uani 1 1 d . . .
H29 H 0.6324 0.4921 0.6747 0.052 Uiso 1 1 calc R . .
C30 C 0.6154(6) 0.3545(11) 0.5918(10) 0.032(3) Uani 1 1 d . . .
C31 C 0.5731(7) 0.3256(13) 0.5303(9) 0.036(3) Uani 1 1 d . . .
H31 H 0.5759 0.2516 0.5023 0.043 Uiso 1 1 calc R . .
C32 C 0.5285(6) 0.3991(13) 0.5093(9) 0.035(3) Uani 1 1 d . . .
H32 H 0.4995 0.3730 0.4692 0.043 Uiso 1 1 calc R . .
C33 C 0.6638(9) 0.1580(18) 0.5742(17) 0.077(7) Uani 1 1 d . . .
H33A H 0.6996 0.1173 0.5947 0.115 Uiso 1 1 calc R . .
H33B H 0.6656 0.1693 0.5136 0.115 Uiso 1 1 calc R . .
H33C H 0.6291 0.1101 0.5867 0.115 Uiso 1 1 calc R . .
C34 C 0.7040(9) 0.309(2) 0.6742(16) 0.079(7) Uani 1 1 d . . .
H34A H 0.7201 0.3863 0.6591 0.118 Uiso 1 1 calc R . .
H34B H 0.7354 0.2493 0.6737 0.118 Uiso 1 1 calc R . .
H34C H 0.6878 0.3133 0.7303 0.118 Uiso 1 1 calc R . .
C35 C 0.9198(6) 0.2748(13) 0.6173(8) 0.029(3) Uani 1 1 d U C .
C36 C 0.9797(7) 0.1521(15) 0.6928(11) 0.040(4) Uani 1 1 d U C .
H36 H 0.9915 0.0942 0.7330 0.048 Uiso 1 1 calc R . .
C37 C 1.0137(7) 0.2023(15) 0.6362(9) 0.037(4) Uani 1 1 d U C .
H37 H 1.0548 0.1900 0.6307 0.045 Uiso 1 1 calc R . .
C38 C 0.8718(7) 0.1657(12) 0.7301(9) 0.030(3) Uani 1 1 d . D .
C39 C 0.8583(7) 0.2282(13) 0.7967(10) 0.034(3) Uani 1 1 d . . .
C40 C 0.8907(8) 0.3402(17) 0.8295(11) 0.043(4) Uani 1 1 d . . .
H40 H 0.9286 0.3461 0.7993 0.052 Uiso 1 1 calc R . .
C41 C 0.8509(10) 0.4497(18) 0.8010(15) 0.072(7) Uani 1 1 d . . .
H41A H 0.8692 0.5233 0.8212 0.108 Uiso 1 1 calc R . .
H41B H 0.8116 0.4416 0.8243 0.108 Uiso 1 1 calc R . .
H41C H 0.8473 0.4516 0.7398 0.108 Uiso 1 1 calc R . .
C42 C 0.9055(10) 0.335(2) 0.9179(13) 0.074(7) Uani 1 1 d . . .
H42A H 0.9331 0.2698 0.9290 0.111 Uiso 1 1 calc R . .
H42B H 0.8696 0.3228 0.9492 0.111 Uiso 1 1 calc R . .
H42C H 0.9241 0.4102 0.9355 0.111 Uiso 1 1 calc R . .
C43 C 0.8078(7) 0.1860(16) 0.8389(11) 0.044(4) Uani 1 1 d . . .
H43 H 0.7951 0.2287 0.8863 0.053 Uiso 1 1 calc R . .
C44 C 0.7773(7) 0.0878(13) 0.8148(11) 0.040(4) Uani 1 1 d . . .
H44 H 0.7449 0.0621 0.8465 0.048 Uiso 1 1 calc R . .
C45 C 0.7929(8) 0.0238(15) 0.7436(11) 0.045(4) Uani 1 1 d . . .
H45 H 0.7712 -0.0442 0.7261 0.055 Uiso 1 1 calc R . .
C46 C 0.8422(7) 0.0636(13) 0.6984(11) 0.041(4) Uani 1 1 d . . .
C47 C 0.8571(8) -0.0062(16) 0.6236(11) 0.046(4) Uani 1 1 d . . .
H47 H 0.8956 0.0257 0.6045 0.055 Uiso 1 1 calc R . .
C48 C 0.8151(9) 0.0096(17) 0.5536(10) 0.057(5) Uani 1 1 d . . .
H48A H 0.7777 -0.0290 0.5665 0.085 Uiso 1 1 calc R . .
H48B H 0.8311 -0.0260 0.5032 0.085 Uiso 1 1 calc R . .
H48C H 0.8084 0.0944 0.5442 0.085 Uiso 1 1 calc R . .
C49 C 0.8669(12) -0.135(2) 0.6399(15) 0.079(9) Uani 1 1 d . . .
H49A H 0.8683 -0.1779 0.5866 0.119 Uiso 1 1 calc R . .
H49B H 0.8345 -0.1666 0.6727 0.119 Uiso 1 1 calc R . .
H49C H 0.9044 -0.1463 0.6712 0.119 Uiso 1 1 calc R . .
C50 C 0.9960(5) 0.3407(8) 0.5163(5) 0.041(4) Uani 1 1 d GD C .
C51 C 0.9896(5) 0.2944(7) 0.4360(6) 0.064(6) Uani 1 1 d GD . .
C55 C 1.0100(5) 0.3579(9) 0.3682(4) 0.054(5) Uani 1 1 d GDU C .
H55 H 1.0056 0.3263 0.3133 0.065 Uiso 1 1 calc R . .
C56 C 1.0367(5) 0.4676(9) 0.3807(5) 0.047(4) Uani 1 1 d GD . .
H56 H 1.0506 0.5109 0.3344 0.057 Uiso 1 1 calc R C .
C57 C 1.0431(4) 0.5138(7) 0.4610(6) 0.038(3) Uani 1 1 d GD C .
H57 H 1.0614 0.5888 0.4696 0.045 Uiso 1 1 calc R . .
C58 C 1.0228(4) 0.4504(8) 0.5288(4) 0.027(3) Uani 1 1 d GDU . .
C52 C 0.9609(12) 0.174(2) 0.4226(14) 0.090(10) Uani 0.23(3) 1 d PDU C 1
H52 H 0.9963 0.1223 0.4184 0.107 Uiso 0.23(3) 1 calc PR C 1
C53 C 0.932(5) 0.159(6) 0.336(4) 0.095(14) Uani 0.23(3) 1 d PDU C 1
H53A H 0.9609 0.1251 0.2980 0.142 Uiso 0.23(3) 1 calc PR C 1
H53B H 0.9186 0.2357 0.3145 0.142 Uiso 0.23(3) 1 calc PR C 1
H53C H 0.8983 0.1049 0.3394 0.142 Uiso 0.23(3) 1 calc PR C 1
C54 C 0.933(5) 0.125(5) 0.501(4) 0.102(16) Uani 0.23(3) 1 d PDU C 1
H54A H 0.9054 0.0613 0.4851 0.153 Uiso 0.23(3) 1 calc PR C 1
H54B H 0.9118 0.1880 0.5293 0.153 Uiso 0.23(3) 1 calc PR C 1
H54C H 0.9640 0.0930 0.5386 0.153 Uiso 0.23(3) 1 calc PR C 1
C52A C 0.9585(11) 0.1765(18) 0.4223(12) 0.087(7) Uani 0.77(3) 1 d PDU C 2
H52A H 0.9518 0.1394 0.4780 0.104 Uiso 0.77(3) 1 calc PR C 2
C53A C 0.9952(17) 0.091(2) 0.3701(18) 0.104(10) Uani 0.77(3) 1 d PDU C 2
H53D H 1.0049 0.0201 0.4034 0.156 Uiso 0.77(3) 1 calc PR C 2
H53E H 1.0316 0.1300 0.3538 0.156 Uiso 0.77(3) 1 calc PR C 2
H53F H 0.9723 0.0674 0.3198 0.156 Uiso 0.77(3) 1 calc PR C 2
C54A C 0.8978(11) 0.194(2) 0.3763(19) 0.086(9) Uani 0.77(3) 1 d PDU C 2
H54D H 0.9037 0.2307 0.3216 0.129 Uiso 0.77(3) 1 calc PR C 2
H54E H 0.8730 0.2460 0.4097 0.129 Uiso 0.77(3) 1 calc PR C 2
H54F H 0.8783 0.1173 0.3686 0.129 Uiso 0.77(3) 1 calc PR C 2
C59 C 1.0270(7) 0.5094(14) 0.6155(9) 0.036(3) Uani 1 1 d . C .
H59 H 1.0184 0.4464 0.6574 0.043 Uiso 1 1 calc R . .
C60 C 1.0873(7) 0.5506(17) 0.6340(11) 0.051(4) Uani 1 1 d . . .
H60A H 1.0998 0.6030 0.5890 0.077 Uiso 1 1 calc R C .
H60B H 1.1139 0.4824 0.6383 0.077 Uiso 1 1 calc R . .
H60C H 1.0884 0.5941 0.6870 0.077 Uiso 1 1 calc R . .
C61 C 0.9768(8) 0.6072(19) 0.6228(12) 0.059(5) Uani 1 1 d . . .
H61A H 0.9665 0.6162 0.6815 0.089 Uiso 1 1 calc R C .
H61B H 0.9418 0.5827 0.5898 0.089 Uiso 1 1 calc R . .
H61C H 0.9912 0.6830 0.6015 0.089 Uiso 1 1 calc R . .
N5 N 0.7831(3) 0.4607(9) 0.5244(5) 0.026(3) Uani 0.59(3) 1 d PGDU D 1
C62 C 0.7719(6) 0.5730(11) 0.5560(7) 0.026(4) Uani 0.59(3) 1 d PGDU D 1
H62 H 0.7969 0.6052 0.5990 0.031 Uiso 0.59(3) 1 calc PR D 1
C63 C 0.7242(6) 0.6382(12) 0.5246(9) 0.034(4) Uani 0.59(3) 1 d PGDU D 1
H63 H 0.7166 0.7150 0.5461 0.041 Uiso 0.59(3) 1 calc PR D 1
C64 C 0.6877(4) 0.5911(14) 0.4616(8) 0.025(4) Uani 0.59(3) 1 d PGDU D 1
C65 C 0.6988(5) 0.4788(15) 0.4301(8) 0.024(4) Uani 0.59(3) 1 d PGDU D 1
H65 H 0.6738 0.4467 0.3871 0.028 Uiso 0.59(3) 1 calc PR D 1
C66 C 0.7465(5) 0.4136(11) 0.4615(8) 0.031(4) Uani 0.59(3) 1 d PGDU D 1
H66 H 0.7542 0.3368 0.4400 0.037 Uiso 0.59(3) 1 calc PR D 1
C67 C 0.6003(7) 0.626(2) 0.3705(13) 0.026(5) Uani 0.59(3) 1 d PDU D 1
H67A H 0.6198 0.6242 0.3167 0.039 Uiso 0.59(3) 1 calc PR D 1
H67B H 0.5672 0.6816 0.3675 0.039 Uiso 0.59(3) 1 calc PR D 1
H67C H 0.5856 0.5463 0.3833 0.039 Uiso 0.59(3) 1 calc PR D 1
C68 C 0.6278(12) 0.785(2) 0.4671(16) 0.048(7) Uani 0.59(3) 1 d PDU D 1
H68A H 0.5908 0.8152 0.4423 0.072 Uiso 0.59(3) 1 calc PR D 1
H68B H 0.6602 0.8380 0.4533 0.072 Uiso 0.59(3) 1 calc PR D 1
H68C H 0.6247 0.7802 0.5280 0.072 Uiso 0.59(3) 1 calc PR D 1
N6 N 0.6399(7) 0.6608(18) 0.4322(10) 0.028(4) Uani 0.59(3) 1 d PDU D 1
N5A N 0.7862(4) 0.4756(12) 0.5303(7) 0.028(4) Uani 0.41(3) 1 d PGDU D 2
C62A C 0.7820(8) 0.5893(14) 0.5631(12) 0.037(5) Uani 0.41(3) 1 d PGDU D 2
H62A H 0.8101 0.6160 0.6041 0.044 Uiso 0.41(3) 1 calc PR D 2
C63A C 0.7366(9) 0.6640(16) 0.5357(14) 0.037(5) Uani 0.41(3) 1 d PGDU D 2
H63A H 0.7337 0.7417 0.5581 0.045 Uiso 0.41(3) 1 calc PR D 2
C64A C 0.6955(6) 0.6250(19) 0.4756(12) 0.026(5) Uani 0.41(3) 1 d PGDU D 2
C65A C 0.6997(7) 0.511(2) 0.4429(13) 0.026(5) Uani 0.41(3) 1 d PGDU D 2
H65A H 0.6716 0.4846 0.4018 0.032 Uiso 0.41(3) 1 calc PR D 2
C66A C 0.7451(7) 0.4366(16) 0.4703(11) 0.022(4) Uani 0.41(3) 1 d PGDU D 2
H66A H 0.7480 0.3589 0.4479 0.026 Uiso 0.41(3) 1 calc PR D 2
C67A C 0.6053(11) 0.683(4) 0.3915(18) 0.040(8) Uani 0.41(3) 1 d PDU D 2
H67D H 0.6087 0.6034 0.3681 0.060 Uiso 0.41(3) 1 calc PR D 2
H67E H 0.6078 0.7419 0.3464 0.060 Uiso 0.41(3) 1 calc PR D 2
H67F H 0.5673 0.6914 0.4185 0.060 Uiso 0.41(3) 1 calc PR D 2
C68A C 0.6464(18) 0.828(3) 0.486(2) 0.053(10) Uani 0.41(3) 1 d PDU D 2
H68D H 0.6234 0.8797 0.4483 0.080 Uiso 0.41(3) 1 calc PR D 2
H68E H 0.6863 0.8605 0.4944 0.080 Uiso 0.41(3) 1 calc PR D 2
H68F H 0.6273 0.8247 0.5405 0.080 Uiso 0.41(3) 1 calc PR D 2
N6A N 0.6499(9) 0.702(3) 0.4488(15) 0.040(5) Uani 0.41(3) 1 d PDU D 2
C69 C 0.1331(8) 0.065(2) 0.077(2) 0.138(10) Uani 1 1 d DU . .
H69A H 0.1372 -0.0010 0.1167 0.166 Uiso 1 1 calc R . .
H69B H 0.1470 0.0362 0.0222 0.166 Uiso 1 1 calc R . .
Cl1 Cl 0.0601(4) 0.0943(8) 0.0638(7) 0.137(3) Uani 1 1 d DU . .
Cl2 Cl 0.1790(3) 0.1707(6) 0.1086(4) 0.0884(17) Uani 1 1 d DU . .
C70 C 0.2046(17) 0.157(4) 0.346(2) 0.204(14) Uani 1 1 d DU . .
H70A H 0.2294 0.2100 0.3122 0.244 Uiso 1 1 calc R . .
H70B H 0.1950 0.0877 0.3105 0.244 Uiso 1 1 calc R . .
Cl3 Cl 0.2486(5) 0.1072(8) 0.4245(8) 0.149(4) Uani 1 1 d DU . .
Cl4 Cl 0.1428(11) 0.227(2) 0.3574(16) 0.352(12) Uani 1 1 d DU . .
F1 F 0.0992(8) 0.6852(14) 0.2911(10) 0.128(7) Uani 1 1 d D . .
F2 F 0.2140(6) 0.6667(11) 0.2939(10) 0.091(4) Uani 1 1 d D . .
F3 F 0.1540(6) 0.7481(16) 0.1667(7) 0.105(5) Uani 1 1 d D . .
F4 F 0.2215(6) 0.8890(13) 0.2585(13) 0.127(7) Uani 1 1 d D . .
F5 F 0.1084(5) 0.9093(9) 0.2547(9) 0.084(4) Uani 1 1 d D . .
F6 F 0.1654(6) 0.8285(16) 0.3879(8) 0.117(6) Uani 1 1 d D . .
F7 F 0.5865(5) 0.1887(11) 0.1896(8) 0.073(3) Uani 1 1 d . . .
F8 F 0.6493(8) 0.3568(9) 0.2650(10) 0.094(5) Uani 1 1 d . . .
F9 F 0.7022(6) 0.1845(12) 0.1863(8) 0.085(4) Uani 1 1 d . . .
F10 F 0.7117(6) 0.1936(9) 0.3503(8) 0.074(3) Uani 1 1 d . . .
F11 F 0.6496(4) 0.0280(7) 0.2732(5) 0.0352(19) Uani 1 1 d . . .
F12 F 0.5968(5) 0.1971(9) 0.3546(8) 0.073(3) Uani 1 1 d . . .
N1 N 0.5229(5) 0.5080(9) 0.5425(7) 0.026(2) Uani 1 1 d . . .
N2 N 0.6592(5) 0.2773(14) 0.6166(10) 0.054(4) Uani 1 1 d . . .
N3 N 0.3342(4) 0.7297(9) 0.4981(7) 0.023(2) Uani 1 1 d . . .
N4 N 0.3845(5) 0.7904(9) 0.3989(6) 0.023(2) Uani 1 1 d . . .
N7 N 0.9236(5) 0.2008(10) 0.6820(8) 0.029(3) Uani 1 1 d . . .
N8 N 0.9777(5) 0.2763(10) 0.5862(7) 0.032(3) Uani 1 1 d . . .
Sb1 Sb 0.16090(7) 0.78692(8) 0.27856(11) 0.0627(4) Uani 1 1 d D . .
Sb2 Sb 0.64961(6) 0.19147(9) 0.26877(8) 0.0453(3) Uani 1 1 d . . .

loop_
_atom_site_aniso_label
_atom_site_aniso_U_11
_atom_site_aniso_U_22
_atom_site_aniso_U_33
_atom_site_aniso_U_23
_atom_site_aniso_U_13
_atom_site_aniso_U_12
Au1 0.0207(2) 0.02265(19) 0.0239(3) 0.00159(19) -0.00140(18) 0.00234(19)
Au2 0.0275(3) 0.0303(2) 0.0279(3) 0.0016(2) -0.0078(2) 0.0045(2)
C1 0.017(6) 0.016(5) 0.024(6) -0.001(5) -0.003(5) -0.002(4)
C2 0.027(7) 0.036(7) 0.033(8) 0.015(6) 0.007(6) 0.008(6)
C3 0.028(7) 0.029(6) 0.040(9) 0.007(6) 0.003(6) -0.003(6)
C4 0.026(6) 0.027(5) 0.023(6) 0.019(5) 0.000(5) -0.002(5)
C5 0.046(9) 0.044(8) 0.033(8) 0.001(7) 0.016(7) 0.001(7)
C6 0.048(9) 0.044(8) 0.026(8) 0.004(6) -0.008(7) -0.007(7)
C7 0.037(11) 0.034(10) 0.024(10) -0.006(8) -0.001(8) -0.013(8)
C8 0.068(13) 0.063(14) 0.072(14) 0.003(9) 0.003(9) -0.011(9)
C7A 0.057(13) 0.056(13) 0.046(12) -0.012(9) 0.000(9) -0.012(9)
C8A 0.038(11) 0.046(12) 0.046(12) 0.000(9) 0.005(8) -0.005(8)
C9 0.040(8) 0.034(7) 0.049(10) 0.015(7) 0.014(7) -0.015(6)
C10 0.042(8) 0.022(6) 0.040(8) 0.016(6) 0.003(7) -0.002(6)
C11 0.052(9) 0.045(8) 0.035(8) -0.018(7) 0.012(7) -0.020(7)
C12 0.027(6) 0.020(5) 0.022(6) 0.011(5) 0.014(5) 0.007(5)
C13 0.059(10) 0.033(7) 0.028(8) 0.000(6) -0.001(7) 0.006(7)
C14 0.062(11) 0.056(10) 0.030(9) -0.015(7) 0.006(7) -0.010(9)
C15 0.071(11) 0.029(7) 0.058(11) 0.009(7) -0.006(9) 0.010(8)
C16 0.007(5) 0.037(7) 0.021(6) 0.008(5) 0.004(4) 0.005(5)
C17 0.034(7) 0.033(7) 0.013(6) 0.000(5) -0.003(5) -0.002(6)
C18 0.045(7) 0.034(6) 0.018(6) 0.009(5) 0.008(5) -0.004(5)
C19 0.071(14) 0.024(7) 0.052(12) 0.004(6) 0.011(10) 0.002(7)
C20 0.045(8) 0.039(8) 0.038(9) 0.005(7) 0.003(7) 0.010(7)
C21 0.036(7) 0.025(6) 0.020(7) -0.003(5) -0.007(6) -0.015(5)
C22 0.029(7) 0.041(8) 0.016(7) -0.001(5) 0.011(6) -0.004(6)
C23 0.035(8) 0.037(7) 0.016(6) -0.004(5) 0.013(6) -0.003(6)
C24 0.022(6) 0.039(7) 0.015(6) 0.002(5) -0.003(5) 0.004(5)
C25 0.027(10) 0.036(9) 0.024(9) 0.003(7) 0.005(8) 0.005(8)
C26 0.021(12) 0.027(11) 0.024(11) -0.002(8) 0.002(8) -0.008(8)
C27 0.038(12) 0.043(12) 0.042(12) 0.001(9) 0.002(9) -0.002(9)
C25A 0.035(9) 0.035(8) 0.033(8) 0.003(7) 0.004(7) 0.006(7)
C26A 0.038(10) 0.031(8) 0.033(9) 0.000(7) 0.007(7) -0.004(7)
C27A 0.031(9) 0.035(10) 0.028(9) 0.002(7) -0.001(7) 0.000(7)
C28 0.021(6) 0.035(7) 0.039(8) 0.009(6) 0.006(6) -0.003(5)
C29 0.029(7) 0.068(11) 0.033(8) 0.019(7) -0.017(6) -0.006(7)
C30 0.019(6) 0.028(6) 0.051(9) 0.014(6) 0.018(6) 0.009(5)
C31 0.046(8) 0.036(7) 0.025(7) 0.009(6) 0.014(6) 0.028(7)
C32 0.037(7) 0.043(8) 0.027(7) 0.008(6) 0.007(6) 0.010(6)
C33 0.049(11) 0.057(11) 0.12(2) 0.039(13) 0.000(12) 0.027(9)
C34 0.062(13) 0.072(14) 0.101(18) 0.016(13) -0.014(12) 0.032(11)
C35 0.030(6) 0.037(6) 0.020(6) 0.001(5) 0.003(5) 0.003(5)
C36 0.036(7) 0.046(6) 0.037(7) 0.020(6) -0.003(6) 0.018(6)
C37 0.035(6) 0.047(7) 0.030(6) 0.000(6) 0.000(5) 0.030(6)
C38 0.042(9) 0.028(6) 0.021(7) 0.006(5) -0.006(6) -0.002(6)
C39 0.035(8) 0.033(7) 0.036(9) -0.010(6) 0.003(7) 0.000(6)
C40 0.035(8) 0.054(9) 0.041(10) -0.012(8) -0.002(7) -0.011(8)
C41 0.070(14) 0.052(11) 0.094(17) -0.039(11) 0.002(12) 0.001(10)
C42 0.058(13) 0.114(17) 0.049(12) -0.006(12) 0.000(9) -0.065(13)
C43 0.030(8) 0.062(11) 0.042(10) -0.003(8) -0.001(7) 0.002(7)
C44 0.040(9) 0.023(6) 0.057(11) 0.001(7) 0.002(8) -0.010(6)
C45 0.049(10) 0.040(8) 0.048(10) 0.001(7) 0.010(8) -0.006(7)
C46 0.035(8) 0.029(7) 0.057(11) 0.010(7) -0.007(8) 0.011(6)
C47 0.048(10) 0.049(9) 0.040(10) -0.013(7) 0.000(8) 0.006(7)
C48 0.070(12) 0.068(12) 0.030(9) -0.034(8) -0.002(8) -0.001(10)
C49 0.090(19) 0.100(19) 0.047(14) -0.023(11) -0.028(13) 0.041(13)
C50 0.039(9) 0.042(8) 0.042(9) 0.000(7) 0.012(7) 0.022(7)
C51 0.082(15) 0.073(14) 0.039(11) 0.001(9) 0.017(10) 0.021(11)
C55 0.066(8) 0.064(8) 0.034(7) -0.010(6) 0.012(7) -0.001(7)
C56 0.054(10) 0.061(10) 0.028(9) 0.019(7) 0.018(7) 0.013(8)
C57 0.027(7) 0.053(9) 0.032(8) -0.002(7) -0.010(6) 0.002(6)
C58 0.027(6) 0.038(6) 0.017(5) 0.007(5) -0.007(5) 0.009(5)
C52 0.17(2) 0.045(15) 0.058(16) -0.018(15) 0.027(16) 0.005(16)
C53 0.16(3) 0.05(2) 0.07(2) -0.01(2) 0.03(2) -0.01(2)
C54 0.17(3) 0.06(3) 0.07(3) -0.02(3) 0.01(3) 0.03(3)
C52A 0.16(2) 0.043(10) 0.056(12) -0.019(10) 0.028(13) 0.008(13)
C53A 0.21(3) 0.050(13) 0.054(15) -0.026(12) 0.048(17) 0.006(17)
C54A 0.15(2) 0.046(13) 0.061(16) -0.011(12) 0.016(16) -0.035(15)
C59 0.038(8) 0.051(9) 0.018(7) 0.005(6) -0.002(6) -0.012(7)
C60 0.040(8) 0.065(11) 0.048(10) 0.020(8) -0.004(7) -0.017(8)
C61 0.044(9) 0.086(14) 0.048(11) -0.031(10) 0.011(8) 0.005(9)
N5 0.026(6) 0.019(5) 0.033(6) -0.010(5) -0.004(5) 0.004(5)
C62 0.023(6) 0.021(6) 0.034(6) -0.002(5) -0.012(6) 0.003(5)
C63 0.030(7) 0.037(7) 0.035(7) -0.001(6) -0.005(6) -0.003(6)
C64 0.023(6) 0.030(6) 0.022(6) 0.001(6) -0.003(5) -0.002(6)
C65 0.023(6) 0.021(6) 0.027(7) -0.002(6) -0.001(6) -0.009(5)
C66 0.032(6) 0.031(6) 0.030(6) -0.002(6) -0.001(6) 0.001(6)
C67 0.012(7) 0.033(9) 0.033(8) 0.009(7) -0.001(6) 0.007(6)
C68 0.050(9) 0.048(9) 0.047(9) -0.009(8) 0.001(8) 0.018(8)
N6 0.029(6) 0.027(6) 0.028(6) 0.001(6) -0.001(6) 0.002(6)
N5A 0.025(7) 0.027(7) 0.033(7) -0.005(6) -0.004(6) 0.008(6)
C62A 0.033(7) 0.034(7) 0.042(7) 0.005(6) -0.004(6) 0.005(6)
C63A 0.031(8) 0.039(8) 0.042(8) 0.000(7) -0.003(7) -0.003(7)
C64A 0.024(7) 0.027(7) 0.028(7) 0.003(6) -0.002(6) -0.005(6)
C65A 0.027(7) 0.025(7) 0.027(7) 0.001(6) -0.001(6) -0.008(6)
C66A 0.025(7) 0.019(7) 0.020(7) -0.008(6) -0.003(6) -0.002(6)
C67A 0.031(11) 0.049(11) 0.039(11) -0.002(8) -0.001(8) 0.011(8)
C68A 0.045(12) 0.057(12) 0.058(13) 0.001(9) 0.003(9) -0.002(9)
N6A 0.040(8) 0.040(8) 0.039(8) 0.002(7) -0.007(7) 0.001(7)
C69 0.136(12) 0.134(12) 0.145(12) 0.016(9) 0.006(9) 0.000(9)
Cl1 0.126(6) 0.097(5) 0.187(7) 0.005(5) -0.018(5) -0.014(4)
Cl2 0.070(3) 0.093(4) 0.103(4) 0.011(3) 0.023(3) 0.002(3)
C70 0.206(16) 0.198(16) 0.207(16) -0.005(9) 0.008(9) 0.001(9)
Cl3 0.158(7) 0.111(6) 0.177(7) -0.011(5) 0.011(6) 0.005(5)
Cl4 0.351(14) 0.342(14) 0.361(14) -0.017(9) -0.002(9) -0.005(9)
F1 0.203(19) 0.071(9) 0.106(12) 0.016(8) -0.035(12) -0.058(11)
F2 0.105(11) 0.058(7) 0.107(11) -0.014(7) -0.022(8) 0.033(7)
F3 0.062(7) 0.153(14) 0.097(10) 0.015(10) -0.029(7) 0.002(9)
F4 0.069(9) 0.109(12) 0.199(19) 0.045(11) -0.081(11) -0.040(8)
F5 0.060(7) 0.052(6) 0.137(12) -0.019(7) -0.053(8) 0.011(5)
F6 0.072(9) 0.151(14) 0.129(13) -0.092(12) 0.017(9) 0.005(9)
F7 0.050(6) 0.078(8) 0.090(9) -0.033(7) -0.019(6) 0.015(6)
F8 0.109(10) 0.046(6) 0.126(15) 0.020(7) -0.004(10) -0.015(7)
F9 0.091(9) 0.088(9) 0.076(9) 0.048(7) 0.003(7) -0.019(7)
F10 0.093(9) 0.049(6) 0.079(8) 0.014(6) -0.018(7) -0.034(6)
F11 0.024(3) 0.055(5) 0.027(5) -0.012(4) -0.002(3) -0.001(4)
F12 0.076(7) 0.048(6) 0.097(9) -0.013(6) 0.050(7) -0.011(5)
N1 0.031(6) 0.024(5) 0.023(5) 0.010(4) -0.004(5) 0.004(4)
N2 0.020(6) 0.065(9) 0.076(10) 0.029(8) -0.009(6) 0.013(6)
N3 0.019(5) 0.028(5) 0.022(5) -0.003(4) 0.004(4) 0.005(4)
N4 0.033(6) 0.019(5) 0.017(5) 0.008(4) 0.006(4) 0.006(4)
N7 0.020(6) 0.032(6) 0.035(7) 0.013(5) 0.004(5) 0.000(4)
N8 0.043(7) 0.028(5) 0.026(6) 0.012(5) 0.003(5) 0.010(5)
Sb1 0.0687(8) 0.0269(4) 0.0901(10) -0.0052(6) -0.0375(7) -0.0001(5)
Sb2 0.0457(5) 0.0427(5) 0.0476(8) 0.0026(4) 0.0038(5) -0.0076(5)

loop_
_atom_type_symbol
_atom_type_description
_atom_type_scat_dispersion_real
_atom_type_scat_dispersion_imag
_atom_type_scat_source
C C 0.0033 0.0016 'International Tables Vol C Tables 4.2.6.8 and 6.1.1.4'
H H 0.0000 0.0000 'International Tables Vol C Tables 4.2.6.8 and 6.1.1.4'
N N 0.0061 0.0033 'International Tables Vol C Tables 4.2.6.8 and 6.1.1.4'
F F 0.0171 0.0103 'International Tables Vol C Tables 4.2.6.8 and 6.1.1.4'
Sb Sb -0.5866 1.5461 'International Tables Vol C Tables 4.2.6.8 and 6.1.1.4'
Au Au -2.0133 8.8022 'International Tables Vol C Tables 4.2.6.8 and 6.1.1.4'
Cl Cl 0.1484 0.1585 'International Tables Vol C Tables 4.2.6.8 and 6.1.1.4'

loop_
_geom_angle_atom_site_label_1
_geom_angle_atom_site_label_2
_geom_angle_atom_site_label_3
_geom_angle
C1 Au1 N1 178.4(5)
C35 Au2 N5 179.1(4)
C35 Au2 N5A 174.4(6)
N5 Au2 N5A 5.8(6)
N3 C1 N4 103.0(10)
N3 C1 Au1 129.6(9)
N4 C1 Au1 127.3(9)
N3 C2 C3 106.0(12)
N3 C2 H2 127.0
C3 C2 H2 127.0
N4 C3 C2 105.8(13)
N4 C3 H3 127.1
C2 C3 H3 127.1
C12 C4 C5 123.7(11)
C12 C4 N3 116.7(11)
C5 C4 N3 119.5(12)
C9 C5 C4 118.8(14)
C9 C5 C6 120.5(15)
C4 C5 C6 120.3(13)
C5 C6 C7A 109.9(19)
C5 C6 C8 122(2)
C7A C6 C8 82(3)
C5 C6 C7 106.3(15)
C7A C6 C7 24.0(16)
C8 C6 C7 104(2)
C5 C6 C8A 110.5(19)
C7A C6 C8A 105(2)
C8 C6 C8A 22.4(16)
C7 C6 C8A 126(2)
C5 C6 H6 108.1
C7A C6 H6 126.0
C8 C6 H6 108.1
C7 C6 H6 108.1
C8A C6 H6 96.3
C5 C6 H6A 110.5
C7A C6 H6A 110.6
C8 C6 H6A 117.5
C7 C6 H6A 90.9
C8A C6 H6A 110.5
H6 C6 H6A 17.6
C6 C7 H7A 109.5
C6 C7 H7B 109.5
C6 C7 H7C 109.5
C6 C8 H8A 109.5
C6 C8 H8B 109.5
C6 C8 H8C 109.5
C6 C7A H7A1 109.5
C6 C7A H7A2 109.5
H7A1 C7A H7A2 109.5
C6 C7A H7A3 109.5
H7A1 C7A H7A3 109.5
H7A2 C7A H7A3 109.5
C6 C8A H8A1 109.5
C6 C8A H8A2 109.5
H8A1 C8A H8A2 109.5
C6 C8A H8A3 109.5
H8A1 C8A H8A3 109.5
H8A2 C8A H8A3 109.5
C5 C9 C10 119.1(13)
C5 C9 H9 120.4
C10 C9 H9 120.4
C9 C10 C11 121.0(13)
C9 C10 H10 119.5
C11 C10 H10 119.5
C12 C11 C10 119.6(13)
C12 C11 H11 120.2
C10 C11 H11 120.2
C11 C12 C4 117.3(12)
C11 C12 C13 117.3(12)
C4 C12 C13 125.3(11)
C14 C13 C12 114.2(13)
C14 C13 C15 112.6(14)
C12 C13 C15 110.5(13)
C14 C13 H13 106.3
C12 C13 H13 106.3
C15 C13 H13 106.3
C13 C14 H14A 109.5
C13 C14 H14B 109.5
H14A C14 H14B 109.5
C13 C14 H14C 109.5
H14A C14 H14C 109.5
H14B C14 H14C 109.5
C13 C15 H15A 109.5
C13 C15 H15B 109.5
H15A C15 H15B 109.5
C13 C15 H15C 109.5
H15A C15 H15C 109.5
H15B C15 H15C 109.5
C17 C16 N4 120.0(11)
C17 C16 C24 120.1(11)
N4 C16 C24 119.9(12)
C21 C17 C16 119.0(12)
C21 C17 C18 119.5(12)
C16 C17 C18 121.5(12)
C19 C18 C20 113.8(14)
C19 C18 C17 110.5(12)
C20 C18 C17 110.6(12)
C19 C18 H18 107.2
C20 C18 H18 107.2
C17 C18 H18 107.2
C18 C19 H19A 109.5
C18 C19 H19B 109.5
H19A C19 H19B 109.5
C18 C19 H19C 109.5
H19A C19 H19C 109.5
H19B C19 H19C 109.5
C18 C20 H20A 109.5
C18 C20 H20B 109.5
H20A C20 H20B 109.5
C18 C20 H20C 109.5
H20A C20 H20C 109.5
H20B C20 H20C 109.5
C17 C21 C22 120.4(12)
C17 C21 H21 119.8
C22 C21 H21 119.8
C23 C22 C21 121.5(13)
C23 C22 H22 119.2
C21 C22 H22 119.2
C22 C23 C24 122.1(13)
C22 C23 H23 119.0
C24 C23 H23 119.0
C23 C24 C16 116.9(12)
C23 C24 C25A 125.8(16)
C16 C24 C25A 117.0(15)
C23 C24 C25 119(2)
C16 C24 C25 124(2)
C25A C24 C25 14.9(19)
C24 C25 C26 117(3)
C24 C25 C27 117(3)
C26 C25 C27 104(2)
C24 C25 H25 105.9
C26 C25 H25 105.9
C27 C25 H25 105.9
C24 C25A C26A 106.7(19)
C24 C25A C27A 111.9(19)
C26A C25A C27A 105.2(18)
C24 C25A H25A 111.0
C26A C25A H25A 111.0
C27A C25A H25A 111.0
C25A C26A H26D 109.5
C25A C26A H26E 109.5
H26D C26A H26E 109.5
C25A C26A H26F 109.5
H26D C26A H26F 109.5
H26E C26A H26F 109.5
C25A C27A H27D 109.5
C25A C27A H27E 109.5
H27D C27A H27E 109.5
C25A C27A H27F 109.5
H27D C27A H27F 109.5
H27E C27A H27F 109.5
C29 C28 N1 123.3(14)
C29 C28 H28 118.4
N1 C28 H28 118.4
C28 C29 C30 120.5(14)
C28 C29 H29 119.7
C30 C29 H29 119.7
N2 C30 C31 122.2(14)
N2 C30 C29 123.4(15)
C31 C30 C29 114.3(11)
C32 C31 C30 122.0(14)
C32 C31 H31 119.0
C30 C31 H31 119.0
C31 C32 N1 123.0(15)
C31 C32 H32 118.5
N1 C32 H32 118.5
N2 C33 H33A 109.5
N2 C33 H33B 109.5
H33A C33 H33B 109.5
N2 C33 H33C 109.5
H33A C33 H33C 109.5
H33B C33 H33C 109.5
N2 C34 H34A 109.5
N2 C34 H34B 109.5
H34A C34 H34B 109.5
N2 C34 H34C 109.5
H34A C34 H34C 109.5
H34B C34 H34C 109.5
N7 C35 N8 104.0(11)
N7 C35 Au2 130.9(10)
N8 C35 Au2 125.0(9)
C37 C36 N7 107.0(12)
C37 C36 H36 126.5
N7 C36 H36 126.5
C36 C37 N8 107.6(13)
C36 C37 H37 126.2
N8 C37 H37 126.2
C39 C38 C46 127.0(15)
C39 C38 N7 119.0(13)
C46 C38 N7 113.9(13)
C38 C39 C43 114.4(14)
C38 C39 C40 126.1(14)
C43 C39 C40 119.5(14)
C42 C40 C39 113.3(16)
C42 C40 C41 115.1(18)
C39 C40 C41 106.1(13)
C42 C40 H40 107.3
C39 C40 H40 107.3
C41 C40 H40 107.3
C40 C41 H41A 109.5
C40 C41 H41B 109.5
H41A C41 H41B 109.5
C40 C41 H41C 109.5
H41A C41 H41C 109.5
H41B C41 H41C 109.5
C40 C42 H42A 109.5
C40 C42 H42B 109.5
H42A C42 H42B 109.5
C40 C42 H42C 109.5
H42A C42 H42C 109.5
H42B C42 H42C 109.5
C44 C43 C39 123.2(16)
C44 C43 H43 118.4
C39 C43 H43 118.4
C43 C44 C45 120.7(16)
C43 C44 H44 119.6
C45 C44 H44 119.6
C44 C45 C46 118.2(15)
C44 C45 H45 120.9
C46 C45 H45 120.9
C38 C46 C45 116.4(15)
C38 C46 C47 127.2(15)
C45 C46 C47 116.4(15)
C48 C47 C46 113.3(14)
C48 C47 C49 110.1(16)
C46 C47 C49 114.5(17)
C48 C47 H47 106.1
C46 C47 H47 106.1
C49 C47 H47 106.1
C47 C48 H48A 109.5
C47 C48 H48B 109.5
H48A C48 H48B 109.5
C47 C48 H48C 109.5
H48A C48 H48C 109.5
H48B C48 H48C 109.5
C47 C49 H49A 109.5
C47 C49 H49B 109.5
H49A C49 H49B 109.5
C47 C49 H49C 109.5
H49A C49 H49C 109.5
H49B C49 H49C 109.5
C51 C50 C58 120.0
C51 C50 N8 121.0(8)
C58 C50 N8 118.9(8)
C55 C51 C50 120.0
C55 C51 C52 120.1(7)
C50 C51 C52 119.9(7)
C55 C51 C52A 120.1(7)
C50 C51 C52A 119.8(7)
C52 C51 C52A 2.2(14)
C56 C55 C51 120.0
C56 C55 H55 120.0
C51 C55 H55 120.0
C55 C56 C57 120.0
C55 C56 H56 120.0
C57 C56 H56 120.0
C58 C57 C56 120.0
C58 C57 H57 120.0
C56 C57 H57 120.0
C57 C58 C50 120.0
C57 C58 C59 117.8(8)
C50 C58 C59 122.0(8)
C51 C52 C53 114(2)
C51 C52 C54 114(2)
C53 C52 C54 122(6)
C51 C52 H52 101.1
C53 C52 H52 101.1
C54 C52 H52 101.1
C52 C53 H53A 109.5
C52 C53 H53B 109.5
H53A C53 H53B 109.5
C52 C53 H53C 109.5
H53A C53 H53C 109.5
H53B C53 H53C 109.5
C52 C54 H54A 109.5
C52 C54 H54B 109.5
H54A C54 H54B 109.5
C52 C54 H54C 109.5
H54A C54 H54C 109.5
H54B C54 H54C 109.5
C51 C52A C53A 111.9(16)
C51 C52A C54A 110.9(15)
C53A C52A C54A 108(2)
C51 C52A H52A 108.6
C53A C52A H52A 108.6
C54A C52A H52A 108.6
C52A C53A H53D 109.5
C52A C53A H53E 109.5
H53D C53A H53E 109.5
C52A C53A H53F 109.5
H53D C53A H53F 109.5
H53E C53A H53F 109.5
C52A C54A H54D 109.5
C52A C54A H54E 109.5
H54D C54A H54E 109.5
C52A C54A H54F 109.5
H54D C54A H54F 109.5
H54E C54A H54F 109.5
C60 C59 C58 110.6(13)
C60 C59 C61 115.4(15)
C58 C59 C61 110.0(12)
C60 C59 H59 106.8
C58 C59 H59 106.8
C61 C59 H59 106.8
C59 C60 H60A 109.5
C59 C60 H60B 109.5
H60A C60 H60B 109.5
C59 C60 H60C 109.5
H60A C60 H60C 109.5
H60B C60 H60C 109.5
C59 C61 H61A 109.5
C59 C61 H61B 109.5
H61A C61 H61B 109.5
C59 C61 H61C 109.5
H61A C61 H61C 109.5
H61B C61 H61C 109.5
C62 N5 C66 120.0
C62 N5 Au2 119.4(5)
C66 N5 Au2 120.6(5)
C63 C62 N5 120.0
C63 C62 H62 120.0
N5 C62 H62 120.0
C64 C63 C62 120.0
C64 C63 H63 120.0
C62 C63 H63 120.0
C63 C64 C65 120.0
C63 C64 N6 117.7(10)
C65 C64 N6 122.3(10)
C64 C65 C66 120.0
C64 C65 H65 120.0
C66 C65 H65 120.0
C65 C66 N5 120.0
C65 C66 H66 120.0
N5 C66 H66 120.0
C67 N6 C64 124.0(16)
C67 N6 C68 113.8(17)
C64 N6 C68 122.1(17)
C62A N5A C66A 120.0
C62A N5A Au2 119.6(6)
C66A N5A Au2 120.4(6)
N5A C62A C63A 120.0
N5A C62A H62A 120.0
C63A C62A H62A 120.0
C64A C63A C62A 120.0
C64A C63A H63A 120.0
C62A C63A H63A 120.0
C63A C64A C65A 120.0
C63A C64A N6A 119.1(7)
C65A C64A N6A 120.9(7)
C66A C65A C64A 120.0
C66A C65A H65A 120.0
C64A C65A H65A 120.0
C65A C66A N5A 120.0
C65A C66A H66A 120.0
N5A C66A H66A 120.0
N6A C67A H67D 109.5
N6A C67A H67E 109.5
H67D C67A H67E 109.5
N6A C67A H67F 109.5
H67D C67A H67F 109.5
H67E C67A H67F 109.5
N6A C68A H68D 109.5
N6A C68A H68E 109.5
H68D C68A H68E 109.5
N6A C68A H68F 109.5
H68D C68A H68F 109.5
H68E C68A H68F 109.5
C67A N6A C64A 129(2)
C67A N6A C68A 111(2)
C64A N6A C68A 119.6(19)
Cl2 C69 Cl1 120.3(14)
Cl2 C69 H69A 107.3
Cl1 C69 H69A 107.3
Cl2 C69 H69B 107.3
Cl1 C69 H69B 107.3
H69A C69 H69B 106.9
Cl4 C70 Cl3 125(3)
Cl4 C70 H70A 106.0
Cl3 C70 H70A 106.0
Cl4 C70 H70B 106.0
Cl3 C70 H70B 106.0
H70A C70 H70B 106.3
C32 N1 C28 116.8(11)
C32 N1 Au1 120.9(9)
C28 N1 Au1 122.3(9)
C30 N2 C34 122.3(16)
C30 N2 C33 119.6(15)
C34 N2 C33 117.7(14)
C1 N3 C2 113.0(11)
C1 N3 C4 125.8(11)
C2 N3 C4 121.1(11)
C3 N4 C1 112.1(11)
C3 N4 C16 123.6(11)
C1 N4 C16 123.7(10)
C35 N7 C36 112.4(12)
C35 N7 C38 122.8(11)
C36 N7 C38 124.5(11)
C37 N8 C50 125.5(12)
C37 N8 C35 108.8(12)
C50 N8 C35 125.8(11)
F6 Sb1 F1 94.5(8)
F6 Sb1 F2 92.6(7)
F1 Sb1 F2 91.3(7)
F6 Sb1 F4 89.2(9)
F1 Sb1 F4 176.2(8)
F2 Sb1 F4 89.7(7)
F6 Sb1 F3 177.9(7)
F1 Sb1 F3 85.0(7)
F2 Sb1 F3 89.5(7)
F4 Sb1 F3 91.3(8)
F6 Sb1 F5 91.3(7)
F1 Sb1 F5 90.1(7)
F2 Sb1 F5 175.8(7)
F4 Sb1 F5 88.6(6)
F3 Sb1 F5 86.7(6)
F9 Sb2 F11 89.2(5)
F9 Sb2 F12 178.9(6)
F11 Sb2 F12 90.3(4)
F9 Sb2 F8 91.2(7)
F11 Sb2 F8 179.6(7)
F12 Sb2 F8 89.3(7)
F9 Sb2 F7 90.7(6)
F11 Sb2 F7 90.5(4)
F12 Sb2 F7 90.2(6)
F8 Sb2 F7 89.6(6)
F9 Sb2 F10 90.5(6)
F11 Sb2 F10 89.3(4)
F12 Sb2 F10 88.5(6)
F8 Sb2 F10 90.7(6)
F7 Sb2 F10 178.7(6)

loop_
_geom_bond_atom_site_label_1
_geom_bond_atom_site_label_2
_geom_bond_distance
Au1 C1 1.967(12)
Au1 N1 2.077(10)
Au2 C35 1.966(14)
Au2 N5 2.026(7)
Au2 N5A 2.038(9)
C1 N3 1.314(16)
C1 N4 1.365(15)
C2 N3 1.332(17)
C2 C3 1.37(2)
C2 H2 0.9500
C3 N4 1.319(18)
C3 H3 0.9500
C4 C12 1.381(19)
C4 C5 1.42(2)
C4 N3 1.473(16)
C5 C9 1.36(2)
C5 C6 1.50(2)
C6 C7A 1.510(18)
C6 C8 1.525(18)
C6 C7 1.539(17)
C6 C8A 1.545(17)
C6 H6 1.0000
C6 H6A 1.0000
C7 H7A 0.9800
C7 H7B 0.9800
C7 H7C 0.9800
C8 H8A 0.9800
C8 H8B 0.9800
C8 H8C 0.9800
C7A H7A1 0.9800
C7A H7A2 0.9800
C7A H7A3 0.9800
C8A H8A1 0.9800
C8A H8A2 0.9800
C8A H8A3 0.9800
C9 C10 1.40(2)
C9 H9 0.9500
C10 C11 1.44(2)
C10 H10 0.9500
C11 C12 1.380(19)
C11 H11 0.9500
C12 C13 1.52(2)
C13 C14 1.48(2)
C13 C15 1.56(2)
C13 H13 1.0000
C14 H14A 0.9800
C14 H14B 0.9800
C14 H14C 0.9800
C15 H15A 0.9800
C15 H15B 0.9800
C15 H15C 0.9800
C16 C17 1.389(19)
C16 N4 1.413(15)
C16 C24 1.451(18)
C17 C21 1.359(19)
C17 C18 1.550(19)
C18 C19 1.53(2)
C18 C20 1.55(2)
C18 H18 1.0000
C19 H19A 0.9800
C19 H19B 0.9800
C19 H19C 0.9800
C20 H20A 0.9800
C20 H20B 0.9800
C20 H20C 0.9800
C21 C22 1.385(19)
C21 H21 0.9500
C22 C23 1.326(19)
C22 H22 0.9500
C23 C24 1.368(18)
C23 H23 0.9500
C24 C25A 1.52(2)
C24 C25 1.52(2)
C25 C26 1.532(16)
C25 C27 1.537(15)
C25 H25 1.0000
C26 H26A 0.9800
C26 H26B 0.9800
C26 H26C 0.9800
C27 H27A 0.9800
C27 H27B 0.9800
C27 H27C 0.9800
C25A C26A 1.524(15)
C25A C27A 1.536(15)
C25A H25A 1.0000
C26A H26D 0.9800
C26A H26E 0.9800
C26A H26F 0.9800
C27A H27D 0.9800
C27A H27E 0.9800
C27A H27F 0.9800
C28 C29 1.346(19)
C28 N1 1.350(17)
C28 H28 0.9500
C29 C30 1.43(2)
C29 H29 0.9500
C30 N2 1.371(17)
C30 C31 1.39(2)
C31 C32 1.343(18)
C31 H31 0.9500
C32 N1 1.346(18)
C32 H32 0.9500
C33 N2 1.51(3)
C33 H33A 0.9800
C33 H33B 0.9800
C33 H33C 0.9800
C34 N2 1.40(3)
C34 H34A 0.9800
C34 H34B 0.9800
C34 H34C 0.9800
C35 N7 1.330(17)
C35 N8 1.417(18)
C36 C37 1.33(2)
C36 N7 1.391(18)
C36 H36 0.9500
C37 N8 1.401(17)
C37 H37 0.9500
C38 C39 1.32(2)
C38 C46 1.42(2)
C38 N7 1.477(18)
C39 C43 1.43(2)
C39 C40 1.55(2)
C40 C42 1.44(3)
C40 C41 1.59(3)
C40 H40 1.0000
C41 H41A 0.9800
C41 H41B 0.9800
C41 H41C 0.9800
C42 H42A 0.9800
C42 H42B 0.9800
C42 H42C 0.9800
C43 C44 1.36(2)
C43 H43 0.9500
C44 C45 1.40(2)
C44 H44 0.9500
C45 C46 1.42(2)
C45 H45 0.9500
C46 C47 1.48(2)
C47 C48 1.46(2)
C47 C49 1.50(3)
C47 H47 1.0000
C48 H48A 0.9800
C48 H48B 0.9800
C48 H48C 0.9800
C49 H49A 0.9800
C49 H49B 0.9800
C49 H49C 0.9800
C50 C51 1.3900
C50 C58 1.3900
C50 N8 1.406(13)
C51 C55 1.3900
C51 C52 1.52(3)
C51 C52A 1.52(2)
C55 C56 1.3900
C55 H55 0.9500
C56 C57 1.3900
C56 H56 0.9500
C57 C58 1.3900
C57 H57 0.9500
C58 C59 1.537(15)
C52 C53 1.53(2)
C52 C54 1.526(19)
C52 H52 1.0000
C53 H53A 0.9800
C53 H53B 0.9800
C53 H53C 0.9800
C54 H54A 0.9800
C54 H54B 0.9800
C54 H54C 0.9800
C52A C53A 1.538(18)
C52A C54A 1.555(18)
C52A H52A 1.0000
C53A H53D 0.9800
C53A H53E 0.9800
C53A H53F 0.9800
C54A H54D 0.9800
C54A H54E 0.9800
C54A H54F 0.9800
C59 C60 1.47(2)
C59 C61 1.59(2)
C59 H59 1.0000
C60 H60A 0.9800
C60 H60B 0.9800
C60 H60C 0.9800
C61 H61A 0.9800
C61 H61B 0.9800
C61 H61C 0.9800
N5 C62 1.3900
N5 C66 1.3900
C62 C63 1.3900
C62 H62 0.9500
C63 C64 1.3900
C63 H63 0.9500
C64 C65 1.3900
C64 N6 1.407(16)
C65 C66 1.3900
C65 H65 0.9500
C66 H66 0.9500
C67 N6 1.37(3)
C67 H67A 0.9800
C67 H67B 0.9800
C67 H67C 0.9800
C68 N6 1.53(3)
C68 H68A 0.9800
C68 H68B 0.9800
C68 H68C 0.9800
N5A C62A 1.3900
N5A C66A 1.3900
C62A C63A 1.3900
C62A H62A 0.9500
C63A C64A 1.3900
C63A H63A 0.9500
C64A C65A 1.3900
C64A N6A 1.407(19)
C65A C66A 1.3900
C65A H65A 0.9500
C66A H66A 0.9500
C67A N6A 1.36(3)
C67A H67D 0.9800
C67A H67E 0.9800
C67A H67F 0.9800
C68A N6A 1.55(3)
C68A H68D 0.9800
C68A H68E 0.9800
C68A H68F 0.9800
C69 Cl2 1.651(17)
C69 Cl1 1.692(16)
C69 H69A 0.9900
C69 H69B 0.9900
C70 Cl4 1.62(2)
C70 Cl3 1.68(2)
C70 H70A 0.9900
C70 H70B 0.9900
F1 Sb1 1.825(12)
F2 Sb1 1.826(10)
F3 Sb1 1.844(11)
F4 Sb1 1.829(11)
F5 Sb1 1.855(9)
F6 Sb1 1.810(11)
F7 Sb2 1.881(11)
F8 Sb2 1.866(11)
F9 Sb2 1.806(14)
F10 Sb2 1.891(12)
F11 Sb2 1.846(8)
F12 Sb2 1.850(10)
